data_4320513
loop_
_publ_author_name
'Jaehong Han'
'Markos Koutmos'
'Saleem Al Ahmad'
'Dimitri Coucouvanis'

_publ_contact_author 'Dimitri Coucouvanis'
_publ_contact_author_address
;
  Dimitri Coucouvanis
  Department of Chemistry
  The University of Michigan
  Ann Arbor, MI 48109
  USA
;
_publ_contact_author_email dcouc@umich.edu
_publ_section_title
;
 Rational Synthesis of High Nuclearity Mo/Fe/S Clusters: The Reductive
 Coupling Approach in the Convenient Synthesis of (Cl4-cat)2Mo2Fe6S8(PR3)6
 [R = Et, nPr, nBu] and the New
 [(Cl4-cat)2Mo2Fe2S3O(PEt3)3Cl].1/2(Fe(PEt3)2(MeCN)4) and
 (Cl4-cat)2Mo2Fe3S5(PEt3)5 Clusters
;
_journal_name_full 'Inorganic Chemistry'
_journal_page_first 5985
_journal_page_last 5999
_journal_paper_doi 10.1021/ic0104914
_journal_volume 40
_journal_year 2001
_chemical_formula_sum 'C54 H126 F6 Fe6 P7 S8'
_chemical_formula_weight 1697.92
_chemical_name_common (PF6)[Fe6S8(PnPr3)6]
_chemical_name_systematic
;
?
;
_space_group_IT_number 167
_symmetry_cell_setting trigonal
_symmetry_space_group_name_Hall '-R 3 2"c'
_symmetry_space_group_name_H-M 'R -3 c :H'
_atom_sites_solution_hydrogens geom
_atom_sites_solution_primary direct
_atom_sites_solution_secondary difmap
_audit_creation_method SHELXL-97
_cell_angle_alpha 90.00
_cell_angle_beta 90.00
_cell_angle_gamma 120.00
_cell_formula_units_Z 6
_cell_length_a 14.1878(14)
_cell_length_b 14.1878(14)
_cell_length_c 66.895(9)
_cell_measurement_temperature 158(2)
_cell_measurement_theta_max 26.37
_cell_measurement_theta_min 1.77
_cell_volume 11661(2)
_computing_structure_refinement 'SHELXL-97 (Sheldrick, 1997)'
_computing_structure_solution 'SHELXS-97 (Sheldrick, 1990)'
_diffrn_ambient_temperature 158(2)
_diffrn_measured_fraction_theta_full 1.000
_diffrn_measured_fraction_theta_max 1.000
_diffrn_radiation_monochromator graphite
_diffrn_radiation_source 'fine-focus sealed tube'
_diffrn_radiation_type MoK\a
_diffrn_radiation_wavelength 0.71073
_diffrn_reflns_av_R_equivalents 0.0352
_diffrn_reflns_av_sigmaI/netI 0.0126
_diffrn_reflns_limit_h_max 17
_diffrn_reflns_limit_h_min -17
_diffrn_reflns_limit_k_max 17
_diffrn_reflns_limit_k_min -17
_diffrn_reflns_limit_l_max 83
_diffrn_reflns_limit_l_min -83
_diffrn_reflns_number 34985
_diffrn_reflns_theta_full 26.37
_diffrn_reflns_theta_max 26.37
_diffrn_reflns_theta_min 1.77
_exptl_absorpt_coefficient_mu 1.496
_exptl_crystal_density_diffrn 1.451
_exptl_crystal_density_method 'not measured'
_exptl_crystal_F_000 5358
_exptl_crystal_size_max 0.28
_exptl_crystal_size_mid 0.26
_exptl_crystal_size_min 0.22
_refine_diff_density_max 0.554
_refine_diff_density_min -0.792
_refine_diff_density_rms 0.094
_refine_ls_extinction_method none
_refine_ls_goodness_of_fit_ref 1.149
_refine_ls_hydrogen_treatment mixed
_refine_ls_matrix_type full
_refine_ls_number_parameters 131
_refine_ls_number_reflns 2669
_refine_ls_number_restraints 0
_refine_ls_restrained_S_all 1.149
_refine_ls_R_factor_all 0.0424
_refine_ls_R_factor_gt 0.0394
_refine_ls_shift/su_max 0.001
_refine_ls_shift/su_mean 0.000
_refine_ls_structure_factor_coef Fsqd
_refine_ls_weighting_details 'calc w=1/[\s^2^(Fo^2^)+(0.0340P)^2^+96.7437P] where P=(Fo^2^+2Fc^2^)/3'
_refine_ls_weighting_scheme calc
_refine_ls_wR_factor_gt 0.0955
_refine_ls_wR_factor_ref 0.0969
_reflns_number_gt 2442
_reflns_number_total 2669
_reflns_threshold_expression >2sigma(I)
_cod_data_source_file ic0104914_3.cif
_cod_data_source_block compound_V
_cod_depositor_comments
;
The following automatic conversions were performed:

'_symmetry_cell_setting' value 'Trigonal' changed to 'trigonal'
according to the built-in table from CIF Core dictionary named
'cif_core.dic' version 2.4.1 from 2010-06-29.

Automatic conversion script
Id: cif_fix_values 1646 2011-03-28 12:23:43Z adriana 
;
_cod_original_sg_symbol_H-M 'R -3 c'
_cod_database_code 4320513

loop_
_symmetry_equiv_pos_as_xyz
'x, y, z'
'-y, x-y, z'
'-x+y, -x, z'
'y, x, -z+1/2'
'x-y, -y, -z+1/2'
'-x, -x+y, -z+1/2'
'x+2/3, y+1/3, z+1/3'
'-y+2/3, x-y+1/3, z+1/3'
'-x+y+2/3, -x+1/3, z+1/3'
'y+2/3, x+1/3, -z+5/6'
'x-y+2/3, -y+1/3, -z+5/6'
'-x+2/3, -x+y+1/3, -z+5/6'
'x+1/3, y+2/3, z+2/3'
'-y+1/3, x-y+2/3, z+2/3'
'-x+y+1/3, -x+2/3, z+2/3'
'y+1/3, x+2/3, -z+7/6'
'x-y+1/3, -y+2/3, -z+7/6'
'-x+1/3, -x+y+2/3, -z+7/6'
'-x, -y, -z'
'y, -x+y, -z'
'x-y, x, -z'
'-y, -x, z-1/2'
'-x+y, y, z-1/2'
'x, x-y, z-1/2'
'-x+2/3, -y+1/3, -z+1/3'
'y+2/3, -x+y+1/3, -z+1/3'
'x-y+2/3, x+1/3, -z+1/3'
'-y+2/3, -x+1/3, z-1/6'
'-x+y+2/3, y+1/3, z-1/6'
'x+2/3, x-y+1/3, z-1/6'
'-x+1/3, -y+2/3, -z+2/3'
'y+1/3, -x+y+2/3, -z+2/3'
'x-y+1/3, x+2/3, -z+2/3'
'-y+1/3, -x+2/3, z+1/6'
'-x+y+1/3, y+2/3, z+1/6'
'x+1/3, x-y+2/3, z+1/6'

loop_
_atom_site_label
_atom_site_type_symbol
_atom_site_fract_x
_atom_site_fract_y
_atom_site_fract_z
_atom_site_U_iso_or_equiv
_atom_site_adp_type
_atom_site_occupancy
_atom_site_symmetry_multiplicity
_atom_site_calc_flag
_atom_site_refinement_flags
_atom_site_disorder_assembly
_atom_site_disorder_group
Fe1 Fe 0.00480(3) 0.89673(3) 0.015917(5) 0.01126(12) Uani 1 1 d . . .
S1 S 0.00938(6) 0.82059(6) -0.013677(11) 0.02106(18) Uani 1 1 d . . .
S2 S 0.0000 1.0000 0.04135(2) 0.0249(3) Uani 1 3 d S . .
P1 P 0.00367(7) 0.76509(7) 0.036575(12) 0.02269(19) Uani 1 1 d . . .
P2 P 0.6667 0.3333 0.0833 0.0646(9) Uani 1 6 d S . .
C1 C 0.1391(3) 0.7830(3) 0.04092(5) 0.0282(7) Uani 1 1 d . . .
H1A H 0.1879 0.8579 0.0458 0.034 Uiso 1 1 calc R . .
H1B H 0.1339 0.7319 0.0515 0.034 Uiso 1 1 calc R . .
C2 C 0.1895(3) 0.7638(3) 0.02238(5) 0.0306(7) Uani 1 1 d . . .
H2A H 0.1789 0.8013 0.0108 0.037 Uiso 1 1 calc R . .
H2B H 0.1516 0.6850 0.0194 0.037 Uiso 1 1 calc R . .
C3 C 0.3107(3) 0.8051(3) 0.02501(7) 0.0436(9) Uani 1 1 d . . .
H3A H 0.3399 0.7916 0.0127 0.065 Uiso 1 1 calc R . .
H3B H 0.3215 0.7669 0.0362 0.065 Uiso 1 1 calc R . .
H3C H 0.3488 0.8834 0.0278 0.065 Uiso 1 1 calc R . .
C4 C -0.0771(3) 0.6257(3) 0.02722(5) 0.0292(7) Uani 1 1 d . . .
H4A H -0.1536 0.6085 0.0260 0.035 Uiso 1 1 calc R . .
H4B H -0.0513 0.6232 0.0136 0.035 Uiso 1 1 calc R . .
C5 C -0.0753(3) 0.5366(3) 0.03956(6) 0.0401(9) Uani 1 1 d . . .
H5A H -0.1139 0.5284 0.0523 0.048 Uiso 1 1 calc R . .
H5B H 0.0010 0.5583 0.0427 0.048 Uiso 1 1 calc R . .
C6 C -0.1286(4) 0.4275(3) 0.02871(7) 0.0514(11) Uani 1 1 d . . .
H6A H -0.1258 0.3727 0.0372 0.077 Uiso 1 1 calc R . .
H6B H -0.0896 0.4347 0.0162 0.077 Uiso 1 1 calc R . .
H6C H -0.2046 0.4050 0.0258 0.077 Uiso 1 1 calc R . .
C7 C -0.0417(3) 0.7618(3) 0.06232(5) 0.0330(8) Uani 1 1 d . . .
H7A H -0.0373 0.7032 0.0695 0.040 Uiso 1 1 calc R . .
H7B H 0.0102 0.8315 0.0688 0.040 Uiso 1 1 calc R . .
C8 C -0.1557(3) 0.7441(4) 0.06513(6) 0.0422(9) Uani 1 1 d . . .
H8A H -0.2098 0.6679 0.0617 0.051 Uiso 1 1 calc R . .
H8B H -0.1667 0.7925 0.0560 0.051 Uiso 1 1 calc R . .
C9 C -0.1738(5) 0.7673(7) 0.08656(7) 0.088(2) Uani 1 1 d . . .
H9A H -0.2479 0.7548 0.0880 0.133 Uiso 1 1 calc R . .
H9B H -0.1213 0.8431 0.0899 0.133 Uiso 1 1 calc R . .
H9C H -0.1637 0.7188 0.0956 0.133 Uiso 1 1 calc R . .
F1 F 0.6667 0.3333 0.05996(8) 0.116(3) Uani 1 3 d S . .
F2 F 0.7761(7) 0.4427(7) 0.0833 0.282(11) Uani 0.89 2 d SP . .
F3 F 0.6935(9) 0.4483(10) 0.0813(5) 0.086(8) Uani 0.22 1 d P . .

loop_
_atom_site_aniso_label
_atom_site_aniso_U_11
_atom_site_aniso_U_22
_atom_site_aniso_U_33
_atom_site_aniso_U_23
_atom_site_aniso_U_13
_atom_site_aniso_U_12
Fe1 0.0096(2) 0.01009(19) 0.0143(2) 0.00057(13) -0.00006(13) 0.00511(15)
S1 0.0194(4) 0.0189(4) 0.0252(4) -0.0017(3) -0.0004(3) 0.0098(3)
S2 0.0243(4) 0.0243(4) 0.0262(7) 0.000 0.000 0.0122(2)
P1 0.0214(4) 0.0230(4) 0.0252(4) 0.0027(3) 0.0004(3) 0.0122(3)
P2 0.0785(14) 0.0785(14) 0.0367(14) 0.000 0.000 0.0393(7)
C1 0.0257(16) 0.0248(16) 0.0355(17) 0.0000(14) -0.0073(14) 0.0137(14)
C2 0.0250(17) 0.0263(17) 0.046(2) -0.0005(14) -0.0015(14) 0.0167(14)
C3 0.0285(19) 0.044(2) 0.062(3) 0.004(2) 0.0003(18) 0.0209(18)
C4 0.0234(16) 0.0225(16) 0.0393(18) 0.0039(14) -0.0025(14) 0.0096(14)
C5 0.040(2) 0.0251(18) 0.052(2) 0.0083(16) -0.0050(18) 0.0138(17)
C6 0.046(2) 0.028(2) 0.077(3) 0.007(2) -0.006(2) 0.0168(19)
C7 0.042(2) 0.039(2) 0.0254(16) 0.0099(14) 0.0058(15) 0.0257(17)
C8 0.041(2) 0.059(3) 0.0339(19) 0.0173(18) 0.0136(16) 0.030(2)
C9 0.092(4) 0.182(7) 0.035(2) 0.023(3) 0.023(3) 0.102(5)
F1 0.152(4) 0.152(4) 0.043(3) 0.000 0.000 0.076(2)
F2 0.229(9) 0.229(9) 0.091(7) -0.046(6) 0.046(6) -0.108(12)
F3 0.043(13) 0.025(6) 0.17(2) 0.006(9) -0.050(18) 0.001(6)

loop_
_atom_type_symbol
_atom_type_description
_atom_type_scat_dispersion_real
_atom_type_scat_dispersion_imag
_atom_type_scat_source
C C 0.0033 0.0016 'International Tables Vol C Tables 4.2.6.8 and 6.1.1.4'
H H 0.0000 0.0000 'International Tables Vol C Tables 4.2.6.8 and 6.1.1.4'
F F 0.0171 0.0103 'International Tables Vol C Tables 4.2.6.8 and 6.1.1.4'
P P 0.1023 0.0942 'International Tables Vol C Tables 4.2.6.8 and 6.1.1.4'
S S 0.1246 0.1234 'International Tables Vol C Tables 4.2.6.8 and 6.1.1.4'
Fe Fe 0.3463 0.8444 'International Tables Vol C Tables 4.2.6.8 and 6.1.1.4'

loop_
_geom_angle_atom_site_label_1
_geom_angle_atom_site_label_2
_geom_angle_atom_site_label_3
_geom_angle
_geom_angle_site_symmetry_1
_geom_angle_site_symmetry_3
_geom_angle_publ_flag
S2 Fe1 S1 89.79(2) . 20_455 ?
S2 Fe1 S1 167.95(3) . . ?
S1 Fe1 S1 89.28(2) 20_455 . ?
S2 Fe1 S1 89.43(2) . 21_665 ?
S1 Fe1 S1 167.68(3) 20_455 21_665 ?
S1 Fe1 S1 88.92(2) . 21_665 ?
S2 Fe1 P1 94.76(3) . . ?
S1 Fe1 P1 93.81(3) 20_455 . ?
S1 Fe1 P1 97.29(3) . . ?
S1 Fe1 P1 98.51(3) 21_665 . ?
S2 Fe1 Fe1 55.05(2) . 2_675 ?
S1 Fe1 Fe1 115.32(2) 20_455 2_675 ?
S1 Fe1 Fe1 114.96(2) . 2_675 ?
S1 Fe1 Fe1 54.95(2) 21_665 2_675 ?
P1 Fe1 Fe1 135.49(3) . 2_675 ?
S2 Fe1 Fe1 55.05(2) . 3_465 ?
S1 Fe1 Fe1 55.47(2) 20_455 3_465 ?
S1 Fe1 Fe1 115.30(2) . 3_465 ?
S1 Fe1 Fe1 114.81(2) 21_665 3_465 ?
P1 Fe1 Fe1 132.50(3) . 3_465 ?
Fe1 Fe1 Fe1 60.0 2_675 3_465 ?
S2 Fe1 Fe1 115.00(2) . 21_665 ?
S1 Fe1 Fe1 114.77(3) 20_455 21_665 ?
S1 Fe1 Fe1 54.98(3) . 21_665 ?
S1 Fe1 Fe1 54.90(2) 21_665 21_665 ?
P1 Fe1 Fe1 137.49(3) . 21_665 ?
Fe1 Fe1 Fe1 60.078(10) 2_675 21_665 ?
Fe1 Fe1 Fe1 90.0 3_465 21_665 ?
S2 Fe1 Fe1 115.00(2) . 20_455 ?
S1 Fe1 Fe1 55.03(2) 20_455 20_455 ?
S1 Fe1 Fe1 55.36(2) . 20_455 ?
S1 Fe1 Fe1 114.61(3) 21_665 20_455 ?
P1 Fe1 Fe1 134.41(3) . 20_455 ?
Fe1 Fe1 Fe1 90.0 2_675 20_455 ?
Fe1 Fe1 Fe1 60.078(10) 3_465 20_455 ?
Fe1 Fe1 Fe1 59.84(2) 21_665 20_455 ?
Fe1 S1 Fe1 70.00(3) 21_665 . ?
Fe1 S1 Fe1 69.58(3) 21_665 20_455 ?
Fe1 S1 Fe1 69.75(3) . 20_455 ?
Fe1 S2 Fe1 69.90(4) . 2_675 ?
Fe1 S2 Fe1 69.90(4) . 3_465 ?
Fe1 S2 Fe1 69.90(4) 2_675 3_465 ?
C4 P1 C7 105.79(17) . . ?
C4 P1 C1 104.52(15) . . ?
C7 P1 C1 100.68(16) . . ?
C4 P1 Fe1 114.53(11) . . ?
C7 P1 Fe1 116.24(12) . . ?
C1 P1 Fe1 113.52(11) . . ?
F3 P2 F3 145.9(10) 18_654 3_665 ?
F3 P2 F3 119.2(4) 18_654 17_554 ?
F3 P2 F3 94.7(9) 3_665 17_554 ?
F3 P2 F3 94.7(9) 18_654 2_655 ?
F3 P2 F3 119.2(4) 3_665 2_655 ?
F3 P2 F3 27.8(15) 17_554 2_655 ?
F3 P2 F3 27.8(15) 18_654 . ?
F3 P2 F3 119.2(4) 3_665 . ?
F3 P2 F3 145.9(10) 17_554 . ?
F3 P2 F3 119.2(4) 2_655 . ?
F3 P2 F3 119.2(4) 18_654 16_544 ?
F3 P2 F3 27.8(15) 3_665 16_544 ?
F3 P2 F3 119.2(4) 17_554 16_544 ?
F3 P2 F3 145.9(10) 2_655 16_544 ?
F3 P2 F3 94.7(9) . 16_544 ?
F3 P2 F2 166.1(7) 18_654 3_665 ?
F3 P2 F2 47.3(4) 3_665 3_665 ?
F3 P2 F2 47.3(4) 17_554 3_665 ?
F3 P2 F2 73.0(5) 2_655 3_665 ?
F3 P2 F2 166.1(7) . 3_665 ?
F3 P2 F2 73.0(5) 16_544 3_665 ?
F3 P2 F2 73.0(5) 18_654 . ?
F3 P2 F2 73.0(5) 3_665 . ?
F3 P2 F2 166.1(7) 17_554 . ?
F3 P2 F2 166.1(7) 2_655 . ?
F3 P2 F2 47.3(4) . . ?
F3 P2 F2 47.3(4) 16_544 . ?
F2 P2 F2 120.000(2) 3_665 . ?
F3 P2 F2 47.3(4) 18_654 2_655 ?
F3 P2 F2 166.1(7) 3_665 2_655 ?
F3 P2 F2 73.0(5) 17_554 2_655 ?
F3 P2 F2 47.3(4) 2_655 2_655 ?
F3 P2 F2 73.0(5) . 2_655 ?
F3 P2 F2 166.1(7) 16_544 2_655 ?
F2 P2 F2 120.000(4) 3_665 2_655 ?
F2 P2 F2 120.000(1) . 2_655 ?
F3 P2 F1 84.8(12) 18_654 16_544 ?
F3 P2 F1 95.2(12) 3_665 16_544 ?
F3 P2 F1 84.8(12) 17_554 16_544 ?
F3 P2 F1 95.2(12) 2_655 16_544 ?
F3 P2 F1 95.2(12) . 16_544 ?
F3 P2 F1 84.8(12) 16_544 16_544 ?
F2 P2 F1 90.0 3_665 16_544 ?
F2 P2 F1 90.0 . 16_544 ?
F2 P2 F1 90.0 2_655 16_544 ?
F3 P2 F1 95.2(12) 18_654 . ?
F3 P2 F1 84.8(12) 3_665 . ?
F3 P2 F1 95.2(12) 17_554 . ?
F3 P2 F1 84.8(12) 2_655 . ?
F3 P2 F1 84.8(12) . . ?
F3 P2 F1 95.2(12) 16_544 . ?
F2 P2 F1 90.0 3_665 . ?
F2 P2 F1 90.000(1) . . ?
F2 P2 F1 90.0 2_655 . ?
F1 P2 F1 180.0 16_544 . ?
C2 C1 P1 113.5(2) . . ?
C1 C2 C3 112.1(3) . . ?
C5 C4 P1 116.8(3) . . ?
C4 C5 C6 112.3(3) . . ?
C8 C7 P1 116.9(3) . . ?
C7 C8 C9 111.2(4) . . ?
F3 F2 F3 126.8(15) . 16_544 ?
F3 F2 P2 63.4(8) . . ?
F3 F2 P2 63.4(8) 16_544 . ?
F3 F3 F2 137(4) 18_654 . ?
F3 F3 P2 76.1(7) 18_654 . ?
F2 F3 P2 69.2(9) . . ?

loop_
_geom_bond_atom_site_label_1
_geom_bond_atom_site_label_2
_geom_bond_distance
_geom_bond_site_symmetry_2
_geom_bond_publ_flag
Fe1 S2 2.2682(11) . ?
Fe1 S1 2.2702(8) 20_455 ?
Fe1 S1 2.2716(8) . ?
Fe1 S1 2.2844(8) 21_665 ?
Fe1 P1 2.3169(9) . ?
Fe1 Fe1 2.5988(7) 2_675 ?
Fe1 Fe1 2.5988(7) 3_465 ?
Fe1 Fe1 2.6050(7) 21_665 ?
Fe1 Fe1 2.6050(7) 20_455 ?
S1 Fe1 2.2702(8) 21_665 ?
S1 Fe1 2.2844(8) 20_455 ?
S2 Fe1 2.2682(11) 2_675 ?
S2 Fe1 2.2682(11) 3_465 ?
P1 C4 1.830(3) . ?
P1 C7 1.831(3) . ?
P1 C1 1.832(3) . ?
P2 F3 1.485(13) 18_654 ?
P2 F3 1.485(13) 3_665 ?
P2 F3 1.485(13) 17_554 ?
P2 F3 1.485(13) 2_655 ?
P2 F3 1.485(13) . ?
P2 F3 1.485(13) 16_544 ?
P2 F2 1.552(10) 3_665 ?
P2 F2 1.552(10) . ?
P2 F2 1.552(10) 2_655 ?
P2 F1 1.564(6) 16_544 ?
P2 F1 1.564(6) . ?
C1 C2 1.522(5) . ?
C2 C3 1.525(5) . ?
C4 C5 1.521(5) . ?
C5 C6 1.524(6) . ?
C7 C8 1.520(5) . ?
C8 C9 1.521(6) . ?
F2 F3 1.221(12) . ?
F2 F3 1.221(12) 16_544 ?
F3 F3 0.71(4) 18_654 ?
